data_4318300
loop_
_publ_author_name
'Xianru Sun'
'Hyungphil Chun'
'Knut Hildenbrand'
'Eberhard Bothe'
'Thomas Weyherm\"uller'
'Frank Neese'
'Karl Wieghardt'

_publ_section_title
;
 o-Iminobenzosemiquinonato(1-) and o-Amidophenolato(2-) Complexes of
 Palladium(II) and Platinum(II): A Combined Experimental and Density
 Functional Theoretical Study
;
_journal_name_full 'Inorganic Chemistry'
_journal_page_first 4295
_journal_page_last 4303
_journal_paper_doi 10.1021/ic011297k
_journal_volume 41
_journal_year 2002
_chemical_formula_structural '[C30 H33 N3 O Pt]'
_chemical_formula_sum 'C30 H33 N3 O Pt'
_chemical_formula_weight 646.68
_chemical_name_systematic
;
  ?
;
_space_group_IT_number 2
_symmetry_cell_setting triclinic
_symmetry_space_group_name_Hall '-P 1'
_symmetry_space_group_name_H-M 'P -1'
_atom_sites_solution_hydrogens geom
_atom_sites_solution_primary direct
_atom_sites_solution_secondary difmap
_audit_creation_method SHELXL
_cell_angle_alpha 86.830(10)
_cell_angle_beta 72.450(10)
_cell_angle_gamma 65.530(10)
_cell_formula_units_Z 2
_cell_length_a 10.1892(9)
_cell_length_b 11.2083(9)
_cell_length_c 13.0067(12)
_cell_measurement_reflns_used 4240
_cell_measurement_temperature 100(2)
_cell_volume 1284.9(2)
_computing_cell_refinement 'Siemens SAINT'
_computing_data_collection 'Siemens SAINT'
_computing_data_reduction 'Siemens SAINT'
_computing_structure_refinement 'SHELXL-93 (Sheldrick, 1993)'
_computing_structure_solution 'SHELXS-86 (Sheldrick, 1990)'
_diffrn_ambient_temperature 100(2)
_diffrn_measurement_device 'Siemens SMART'
_diffrn_measurement_method '\w, 0.3 deg. /frame'
_diffrn_radiation_monochromator graphite
_diffrn_radiation_source 'fine-focus sealed tube'
_diffrn_radiation_type MoK\a
_diffrn_radiation_wavelength 0.71073
_diffrn_reflns_av_R_equivalents 0.0419
_diffrn_reflns_av_sigmaI/netI 0.0606
_diffrn_reflns_limit_h_max 15
_diffrn_reflns_limit_h_min -8
_diffrn_reflns_limit_k_max 17
_diffrn_reflns_limit_k_min -14
_diffrn_reflns_limit_l_max 20
_diffrn_reflns_limit_l_min -19
_diffrn_reflns_number 14304
_diffrn_reflns_theta_max 33.14
_diffrn_reflns_theta_min 1.65
_exptl_absorpt_coefficient_mu 5.488
_exptl_absorpt_correction_T_max 0.6016
_exptl_absorpt_correction_T_min 0.2997
_exptl_absorpt_correction_type 'Gaussian, Face Indexed'
_exptl_crystal_colour 'dark green'
_exptl_crystal_density_diffrn 1.671
_exptl_crystal_description 'opaque block'
_exptl_crystal_F_000 640
_exptl_crystal_size_max 0.18
_exptl_crystal_size_mid 0.16
_exptl_crystal_size_min 0.10
_refine_diff_density_max 1.633
_refine_diff_density_min -2.210
_refine_diff_density_rms 0.173
_refine_ls_extinction_method none
_refine_ls_goodness_of_fit_all 1.006
_refine_ls_goodness_of_fit_obs 1.036
_refine_ls_matrix_type full
_refine_ls_number_parameters 322
_refine_ls_number_reflns 8445
_refine_ls_number_restraints 0
_refine_ls_restrained_S_all 1.019
_refine_ls_restrained_S_obs 1.036
_refine_ls_R_factor_all 0.0442
_refine_ls_R_factor_obs 0.0327
_refine_ls_shift/esd_max 0.004
_refine_ls_shift/esd_mean 0.000
_refine_ls_structure_factor_coef Fsqd
_refine_ls_weighting_details 'w=1/[\s^2^(Fo^2^)+(0.0294P)^2^+0.0000P] where P=(Fo^2^+2Fc^2^)/3'
_refine_ls_weighting_scheme calc
_refine_ls_wR_factor_all 0.0698
_refine_ls_wR_factor_obs 0.0657
_reflns_number_observed 7268
_reflns_number_total 8457
_reflns_observed_criterion >2sigma(I)
_cod_data_source_file ic011297k_3.cif
_cod_data_source_block 2
_cod_depositor_comments
;
The following automatic conversions were performed:

'_symmetry_cell_setting' value 'Triclinic' changed to 'triclinic'
according to the built-in table from CIF Core dictionary named
'cif_core.dic' version 2.4.1 from 2010-06-29.

Automatic conversion script
Id: cif_fix_values 1646 2011-03-28 12:23:43Z adriana 

The following automatic conversions were performed:

'_refine_ls_weighting_scheme' value 'calc
w=1/[\s^2^(Fo^2^)+(0.0294P)^2^+0.0000P] where P=(Fo^2^+2Fc^2^)/3' was
changed to 'calc'. New tag '_refine_ls_weighting_details' was
created. The value of the new tag was set to
'w=1/[\s^2^(Fo^2^)+(0.0294P)^2^+0.0000P] where P=(Fo^2^+2Fc^2^)/3'.

Automatic conversion script
Id: cif_fix_values 3143 2015-03-26 13:38:13Z robertas 
;
_cod_database_code 4318300

loop_
_symmetry_equiv_pos_as_xyz
'x, y, z'
'-x, -y, -z'

loop_
_atom_site_aniso_label
_atom_site_aniso_U_11
_atom_site_aniso_U_22
_atom_site_aniso_U_33
_atom_site_aniso_U_23
_atom_site_aniso_U_13
_atom_site_aniso_U_12
Pt1 0.01360(6) 0.01234(6) 0.00993(6) 0.00023(4) -0.00352(4) -0.00555(4)
O1 0.0165(11) 0.0165(11) 0.0120(11) 0.0013(9) -0.0069(9) -0.0055(9)
N1 0.0156(13) 0.0149(13) 0.0130(13) 0.0000(11) -0.0062(11) -0.0034(11)
C1 0.0136(15) 0.0129(14) 0.0132(14) 0.0011(12) -0.0035(12) -0.0067(12)
C2 0.017(2) 0.0141(14) 0.0147(15) 0.0052(12) -0.0073(13) -0.0100(12)
C3 0.016(2) 0.021(2) 0.0087(14) -0.0007(12) -0.0002(12) -0.0098(13)
C4 0.0135(15) 0.0167(15) 0.0122(14) -0.0009(12) -0.0017(12) -0.0074(12)
C5 0.016(2) 0.0155(15) 0.0119(14) 0.0025(12) -0.0065(13) -0.0069(12)
C6 0.017(2) 0.0155(14) 0.0098(14) 0.0003(12) -0.0027(12) -0.0084(12)
C7 0.016(2) 0.0116(14) 0.0101(14) -0.0003(11) -0.0020(12) -0.0060(12)
C8 0.016(2) 0.0170(15) 0.017(2) -0.0006(13) -0.0041(13) -0.0078(13)
C9 0.020(2) 0.0163(15) 0.0140(15) 0.0017(12) -0.0042(13) -0.0084(13)
C10 0.022(2) 0.0142(15) 0.0132(15) 0.0007(12) -0.0075(14) -0.0050(13)
C11 0.015(2) 0.020(2) 0.017(2) -0.0010(13) -0.0071(13) -0.0051(13)
C12 0.015(2) 0.0167(15) 0.0116(14) -0.0005(12) 0.0008(12) -0.0065(12)
C13 0.018(2) 0.0173(15) 0.0104(14) 0.0034(12) -0.0057(12) -0.0104(13)
C14 0.021(2) 0.025(2) 0.017(2) 0.0051(14) -0.0078(14) -0.0114(14)
C15 0.021(2) 0.026(2) 0.013(2) 0.0025(13) -0.0067(14) -0.0113(14)
C16 0.032(2) 0.018(2) 0.021(2) 0.0076(14) -0.016(2) -0.0154(15)
C17 0.015(2) 0.020(2) 0.015(2) -0.0033(13) -0.0045(13) -0.0050(13)
C18 0.015(2) 0.025(2) 0.020(2) -0.0056(14) -0.0002(14) -0.0054(14)
C19 0.022(2) 0.019(2) 0.030(2) 0.0005(15) -0.010(2) -0.0073(14)
C20 0.020(2) 0.031(2) 0.019(2) -0.008(2) -0.0056(15) -0.002(2)
N2 0.0140(13) 0.0133(12) 0.0146(13) -0.0002(10) -0.0022(11) -0.0057(10)
N3 0.0166(13) 0.0135(12) 0.0139(13) 0.0007(10) -0.0052(11) -0.0062(11)
C21 0.017(2) 0.0146(14) 0.018(2) 0.0008(13) -0.0077(13) -0.0062(12)
C22 0.022(2) 0.021(2) 0.019(2) 0.0012(14) -0.0090(14) -0.0114(14)
C23 0.025(2) 0.026(2) 0.013(2) -0.0030(14) -0.0013(14) -0.014(2)
C24 0.021(2) 0.019(2) 0.017(2) -0.0042(13) -0.0021(14) -0.0076(14)
C25 0.016(2) 0.0175(15) 0.0145(15) -0.0011(12) -0.0039(13) -0.0103(13)
C26 0.0139(15) 0.0117(14) 0.017(2) -0.0007(12) -0.0026(13) -0.0056(12)
C27 0.019(2) 0.018(2) 0.019(2) -0.0004(13) -0.0008(14) -0.0108(13)
C28 0.017(2) 0.015(2) 0.027(2) 0.0037(14) -0.0066(15) -0.0053(13)
C29 0.020(2) 0.017(2) 0.028(2) 0.0068(14) -0.012(2) -0.0090(14)
C30 0.020(2) 0.017(2) 0.017(2) 0.0010(13) -0.0075(14) -0.0072(13)

loop_
_atom_site_label
_atom_site_type_symbol
_atom_site_fract_x
_atom_site_fract_y
_atom_site_fract_z
_atom_site_U_iso_or_equiv
_atom_site_thermal_displace_type
_atom_site_occupancy
_atom_site_calc_flag
_atom_site_refinement_flags
_atom_site_disorder_group
Pt1 Pt 0.115525(14) 0.129623(12) -0.450440(10) 0.01190(4) Uani 1 d . .
O1 O 0.1029(3) 0.1768(2) -0.3022(2) 0.0148(5) Uani 1 d . .
N1 N -0.0666(3) 0.2994(3) -0.4216(2) 0.0151(5) Uani 1 d . .
C1 C -0.0229(4) 0.2855(3) -0.2524(3) 0.0129(6) Uani 1 d . .
C2 C -0.0578(4) 0.3310(3) -0.1455(3) 0.0136(6) Uani 1 d . .
C3 C -0.1879(4) 0.4480(3) -0.1047(3) 0.0152(6) Uani 1 d . .
H3 H -0.2139(4) 0.4789(3) -0.0316(3) 0.018 Uiso 1 calc R .
C4 C -0.2808(4) 0.5211(3) -0.1659(3) 0.0142(6) Uani 1 d . .
C5 C -0.2432(4) 0.4736(3) -0.2734(3) 0.0139(6) Uani 1 d . .
H5 H -0.3041(4) 0.5220(3) -0.3171(3) 0.017 Uiso 1 calc R .
C6 C -0.1165(4) 0.3555(3) -0.3166(3) 0.0138(6) Uani 1 d . .
C7 C -0.1307(4) 0.3658(3) -0.5024(3) 0.0131(6) Uani 1 d . .
C8 C -0.0441(4) 0.4063(3) -0.5901(3) 0.0162(6) Uani 1 d . .
H8 H 0.0492(4) 0.4045(3) -0.5884(3) 0.019 Uiso 1 calc R .
C9 C -0.0929(4) 0.4491(3) -0.6795(3) 0.0167(6) Uani 1 d . .
H9 H -0.0325(4) 0.4754(3) -0.7391(3) 0.020 Uiso 1 calc R .
C10 C -0.2304(4) 0.4536(3) -0.6819(3) 0.0169(6) Uani 1 d . .
H10 H -0.2621(4) 0.4794(3) -0.7443(3) 0.020 Uiso 1 calc R .
C11 C -0.3214(4) 0.4201(3) -0.5929(3) 0.0177(7) Uani 1 d . .
H11 H -0.4171(4) 0.4264(3) -0.5933(3) 0.021 Uiso 1 calc R .
C12 C -0.2718(4) 0.3773(3) -0.5029(3) 0.0155(6) Uani 1 d . .
H12 H -0.3347(4) 0.3559(3) -0.4417(3) 0.019 Uiso 1 calc R .
C13 C 0.0468(4) 0.2564(3) -0.0766(3) 0.0137(6) Uani 1 d . .
C14 C 0.2038(4) 0.2554(4) -0.1293(3) 0.0199(7) Uani 1 d . .
H14A H 0.1953(6) 0.3458(4) -0.1294(18) 0.030 Uiso 1 calc R .
H14B H 0.2444(13) 0.2162(23) -0.2039(7) 0.030 Uiso 1 calc R .
H14C H 0.2721(9) 0.2037(21) -0.0883(12) 0.030 Uiso 1 calc R .
C15 C -0.0149(4) 0.3195(4) 0.0399(3) 0.0191(7) Uani 1 d . .
H15A H -0.1148(13) 0.3201(23) 0.0750(7) 0.029 Uiso 1 calc R .
H15B H -0.0236(27) 0.4100(9) 0.0385(3) 0.029 Uiso 1 calc R .
H15C H 0.0546(15) 0.2687(15) 0.0804(6) 0.029 Uiso 1 calc R .
C16 C 0.0618(4) 0.1147(3) -0.0691(3) 0.0205(7) Uani 1 d . .
H16A H -0.0377(7) 0.1152(3) -0.0322(18) 0.031 Uiso 1 calc R .
H16B H 0.1319(23) 0.0671(8) -0.0281(18) 0.031 Uiso 1 calc R .
H16C H 0.1009(28) 0.0710(8) -0.1420(3) 0.031 Uiso 1 calc R .
C17 C -0.4128(4) 0.6558(3) -0.1228(3) 0.0175(7) Uani 1 d . .
C18 C -0.5484(4) 0.6768(4) -0.1627(3) 0.0221(7) Uani 1 d . .
H18A H -0.5172(9) 0.6738(26) -0.2419(3) 0.033 Uiso 1 calc R .
H18B H -0.6313(12) 0.7626(12) -0.1327(18) 0.033 Uiso 1 calc R .
H18C H -0.5828(19) 0.6073(15) -0.1389(18) 0.033 Uiso 1 calc R .
C19 C -0.3559(4) 0.7631(3) -0.1630(3) 0.0238(8) Uani 1 d . .
H19A H -0.4406(7) 0.8500(4) -0.1414(19) 0.036 Uiso 1 calc R .
H19B H -0.3137(28) 0.7516(16) -0.2421(4) 0.036 Uiso 1 calc R .
H19C H -0.2774(21) 0.7558(17) -0.1312(17) 0.036 Uiso 1 calc R .
C20 C -0.4724(4) 0.6735(4) 0.0018(3) 0.0257(8) Uani 1 d . .
H20A H -0.5101(29) 0.6068(18) 0.0293(3) 0.039 Uiso 1 calc R .
H20B H -0.5549(22) 0.7613(11) 0.0250(3) 0.039 Uiso 1 calc R .
H20C H -0.3901(9) 0.6638(27) 0.0304(3) 0.039 Uiso 1 calc R .
N2 N 0.1402(3) 0.0550(3) -0.5960(2) 0.0145(5) Uani 1 d . .
N3 N 0.3072(3) -0.0327(3) -0.4717(2) 0.0145(5) Uani 1 d . .
C21 C 0.0376(4) 0.0999(3) -0.6520(3) 0.0160(6) Uani 1 d . .
H21 H -0.0520(4) 0.1779(3) -0.6243(3) 0.019 Uiso 1 calc R .
C22 C 0.0595(4) 0.0359(3) -0.7478(3) 0.0192(7) Uani 1 d . .
H22 H -0.0139(4) 0.0703(3) -0.7851(3) 0.023 Uiso 1 calc R .
C23 C 0.1894(4) -0.0792(4) -0.7894(3) 0.0213(7) Uani 1 d . .
H23 H 0.2063(4) -0.1243(4) -0.8551(3) 0.026 Uiso 1 calc R .
C24 C 0.2933(4) -0.1261(3) -0.7323(3) 0.0197(7) Uani 1 d . .
H24 H 0.3826(4) -0.2048(3) -0.7586(3) 0.024 Uiso 1 calc R .
C25 C 0.2674(4) -0.0583(3) -0.6366(3) 0.0148(6) Uani 1 d . .
C26 C 0.3665(4) -0.1032(3) -0.5687(3) 0.0145(6) Uani 1 d . .
C27 C 0.5093(4) -0.2091(3) -0.5962(3) 0.0185(7) Uani 1 d . .
H27 H 0.5487(4) -0.2588(3) -0.6639(3) 0.022 Uiso 1 calc R .
C28 C 0.5928(4) -0.2412(3) -0.5247(3) 0.0200(7) Uani 1 d . .
H28 H 0.6912(4) -0.3112(3) -0.5432(3) 0.024 Uiso 1 calc R .
C29 C 0.5299(4) -0.1691(3) -0.4257(3) 0.0205(7) Uani 1 d . .
H29 H 0.5846(4) -0.1906(3) -0.3746(3) 0.025 Uiso 1 calc R .
C30 C 0.3884(4) -0.0664(3) -0.4008(3) 0.0173(6) Uani 1 d . .
H30 H 0.3466(4) -0.0179(3) -0.3323(3) 0.021 Uiso 1 calc R .

loop_
_atom_type_symbol
_atom_type_description
_atom_type_scat_dispersion_real
_atom_type_scat_dispersion_imag
_atom_type_scat_source
C C 0.0033 0.0016 'International Tables Vol C Tables 4.2.6.8 and 6.1.1.4'
H H 0.0000 0.0000 'International Tables Vol C Tables 4.2.6.8 and 6.1.1.4'
N N 0.0061 0.0033 'International Tables Vol C Tables 4.2.6.8 and 6.1.1.4'
O O 0.0106 0.0060 'International Tables Vol C Tables 4.2.6.8 and 6.1.1.4'
Pt Pt -1.7033 8.3905 'International Tables Vol C Tables 4.2.6.8 and 6.1.1.4'

loop_
_geom_angle_atom_site_label_1
_geom_angle_atom_site_label_2
_geom_angle_atom_site_label_3
_geom_angle
_geom_angle_site_symmetry_1
_geom_angle_site_symmetry_3
_geom_angle_publ_flag
O1 Pt1 N1 81.50(10) . . ?
O1 Pt1 N3 94.03(10) . . ?
N1 Pt1 N3 174.29(11) . . ?
O1 Pt1 N2 171.88(10) . . ?
N1 Pt1 N2 105.32(11) . . ?
N3 Pt1 N2 79.42(11) . . ?
C1 O1 Pt1 114.0(2) . . ?
C6 N1 C7 122.2(3) . . ?
C6 N1 Pt1 113.6(2) . . ?
C7 N1 Pt1 123.8(2) . . ?
O1 C1 C2 123.0(3) . . ?
O1 C1 C6 116.2(3) . . ?
C2 C1 C6 120.8(3) . . ?
C1 C2 C3 117.5(3) . . ?
C1 C2 C13 120.6(3) . . ?
C3 C2 C13 121.8(3) . . ?
C4 C3 C2 123.4(3) . . ?
C3 C4 C5 118.0(3) . . ?
C3 C4 C17 122.1(3) . . ?
C5 C4 C17 119.7(3) . . ?
C6 C5 C4 120.5(3) . . ?
N1 C6 C5 125.9(3) . . ?
N1 C6 C1 114.3(3) . . ?
C5 C6 C1 119.7(3) . . ?
C12 C7 C8 118.9(3) . . ?
C12 C7 N1 120.9(3) . . ?
C8 C7 N1 119.7(3) . . ?
C9 C8 C7 120.8(3) . . ?
C8 C9 C10 119.8(3) . . ?
C11 C10 C9 120.0(3) . . ?
C10 C11 C12 119.8(3) . . ?
C7 C12 C11 120.4(3) . . ?
C16 C13 C14 109.4(3) . . ?
C16 C13 C15 107.0(3) . . ?
C14 C13 C15 108.4(3) . . ?
C16 C13 C2 110.1(3) . . ?
C14 C13 C2 109.3(3) . . ?
C15 C13 C2 112.4(3) . . ?
C4 C17 C20 112.8(3) . . ?
C4 C17 C19 108.2(3) . . ?
C20 C17 C19 108.0(3) . . ?
C4 C17 C18 111.4(3) . . ?
C20 C17 C18 106.9(3) . . ?
C19 C17 C18 109.4(3) . . ?
C21 N2 C25 117.8(3) . . ?
C21 N2 Pt1 126.4(2) . . ?
C25 N2 Pt1 115.5(2) . . ?
C26 N3 C30 119.0(3) . . ?
C26 N3 Pt1 116.8(2) . . ?
C30 N3 Pt1 123.8(2) . . ?
N2 C21 C22 122.3(3) . . ?
C21 C22 C23 119.8(3) . . ?
C24 C23 C22 118.2(3) . . ?
C23 C24 C25 120.2(3) . . ?
N2 C25 C24 121.7(3) . . ?
N2 C25 C26 114.2(3) . . ?
C24 C25 C26 124.1(3) . . ?
N3 C26 C27 121.0(3) . . ?
N3 C26 C25 113.6(3) . . ?
C27 C26 C25 125.4(3) . . ?
C28 C27 C26 119.8(3) . . ?
C27 C28 C29 118.5(3) . . ?
C30 C29 C28 120.2(3) . . ?
N3 C30 C29 121.6(3) . . ?

loop_
_geom_bond_atom_site_label_1
_geom_bond_atom_site_label_2
_geom_bond_distance
_geom_bond_site_symmetry_2
_geom_bond_publ_flag
Pt1 O1 1.980(2) . ?
Pt1 N1 1.985(3) . ?
Pt1 N3 1.997(3) . ?
Pt1 N2 2.015(3) . ?
O1 C1 1.357(4) . ?
N1 C6 1.390(4) . ?
N1 C7 1.418(4) . ?
C1 C2 1.397(4) . ?
C1 C6 1.417(4) . ?
C2 C3 1.404(5) . ?
C2 C13 1.546(4) . ?
C3 C4 1.394(5) . ?
C4 C5 1.405(4) . ?
C4 C17 1.536(5) . ?
C5 C6 1.401(4) . ?
C7 C12 1.391(5) . ?
C7 C8 1.397(5) . ?
C8 C9 1.385(5) . ?
C9 C10 1.391(5) . ?
C10 C11 1.390(5) . ?
C11 C12 1.396(5) . ?
C13 C16 1.532(4) . ?
C13 C14 1.535(5) . ?
C13 C15 1.539(4) . ?
C17 C20 1.542(5) . ?
C17 C19 1.543(5) . ?
C17 C18 1.545(5) . ?
N2 C21 1.364(4) . ?
N2 C25 1.367(4) . ?
N3 C26 1.355(4) . ?
N3 C30 1.357(4) . ?
C21 C22 1.385(5) . ?
C22 C23 1.393(5) . ?
C23 C24 1.385(5) . ?
C24 C25 1.391(5) . ?
C25 C26 1.456(5) . ?
C26 C27 1.399(5) . ?
C27 C28 1.380(5) . ?
C28 C29 1.383(5) . ?
C29 C30 1.377(5) . ?

loop_
_cod_related_entry_id
_cod_related_entry_database
_cod_related_entry_code
1 ChemSpider 30661061
